data_4000655
loop_
_publ_author_name
'Huang, Meow-Yu'
'Chen, Yi-Hsiu'
'Chang, Bor-Chen'
'Lii, Kwang-Hwa'

_publ_section_title
;
High-Temperature, High-Pressure Hydrothermal Synthesis,
Crystal Structure, and Luminescence Properties of Cs~3~EuSi~6~O~15~,
a Europium(III) Silicate with a Three-Dimensional Framework
Structure
;
_journal_issue 23
_journal_name_full 'Chemistry of Materials'
_journal_page_first 5743
_journal_page_last 5747
_journal_paper_doi 10.1021/cm051703o
_journal_volume 17
_journal_year 2005
_chemical_formula_moiety 'Cs3 Eu O15 Si6'
_chemical_formula_sum 'Cs3 Eu O15 Si6'
_chemical_formula_weight 959.23
_space_group_IT_number 14
_symmetry_cell_setting monoclinic
_symmetry_space_group_name_Hall '-P 2yn'
_symmetry_space_group_name_H-M 'P 1 21/n 1'
_cell_angle_alpha 90.00
_cell_angle_beta 104.9760(10)
_cell_angle_gamma 90.00
_cell_formula_units_Z 4
_cell_length_a 7.16640(10)
_cell_length_b 28.4756(6)
_cell_length_c 8.5418(2)
_cell_measurement_temperature 293(2)
_cell_volume 1683.90(6)
_diffrn_ambient_temperature 293(2)
_exptl_crystal_density_diffrn 3.784
_cod_original_sg_symbol_H-M 'P 21/n'
_cod_database_code 4000655

loop_
_symmetry_equiv_pos_as_xyz
'x, y, z'
'-x+1/2, y+1/2, -z+1/2'
'-x, -y, -z'
'x-1/2, -y-1/2, z-1/2'

loop_
_atom_site_label
_atom_site_type_symbol
_atom_site_fract_x
_atom_site_fract_y
_atom_site_fract_z
_atom_site_U_iso_or_equiv
_atom_site_adp_type
_atom_site_occupancy
_atom_site_symmetry_multiplicity
_atom_site_calc_flag
_atom_site_refinement_flags
_atom_site_disorder_assembly
_atom_site_disorder_group
Cs1 Cs -0.2860(4) 0.50730(10) 0.7300(3) 0.0395(4) Uani 0.50 1 d P . .
Cs1A Cs -0.2897(4) 0.50204(10) 0.7903(2) 0.0401(5) Uani 0.50 1 d P . .
Cs2 Cs -0.28546(5) 0.756273(14) 0.68569(5) 0.03082(11) Uani 1 1 d . . .
Cs3 Cs -0.49569(5) 0.63725(2) 0.96039(6) 0.04358(14) Uani 1 1 d . . .
Eu1 Eu 0.49158(3) 0.623807(9) 0.45888(3) 0.00827(7) Uani 1 1 d . . .
Si1 Si 0.17226(18) 0.55743(5) 0.64021(18) 0.0106(3) Uani 1 1 d . . .
Si2 Si -0.03270(17) 0.63739(5) 0.78132(17) 0.0087(3) Uani 1 1 d . . .
Si3 Si 0.16234(17) 0.70881(5) 0.60775(17) 0.0081(3) Uani 1 1 d . . .
Si4 Si 0.30947(17) 0.79818(5) 0.81378(17) 0.0078(3) Uani 1 1 d . . .
Si5 Si 0.52165(17) 0.87831(5) 0.65717(17) 0.0075(3) Uani 1 1 d . . .
Si6 Si 0.33212(18) 0.95128(5) 0.81183(17) 0.0098(3) Uani 1 1 d . . .
O1 O 0.1718(5) 0.50712(12) 0.7304(4) 0.0163(8) Uani 1 1 d . . .
O2 O 0.0038(5) 0.55684(15) 0.4738(5) 0.0263(10) Uani 1 1 d . . .
O3 O 0.3766(5) 0.56873(13) 0.6120(5) 0.0232(9) Uani 1 1 d . . .
O4 O 0.1089(5) 0.59426(13) 0.7640(5) 0.0178(8) Uani 1 1 d . . .
O5 O -0.2446(5) 0.63388(15) 0.6741(5) 0.0242(9) Uani 1 1 d . . .
O6 O -0.0330(5) 0.63986(14) 0.9715(4) 0.0178(8) Uani 1 1 d . . .
O7 O 0.0785(5) 0.68586(12) 0.7529(4) 0.0153(8) Uani 1 1 d . . .
O8 O 0.3080(5) 0.67646(13) 0.5511(5) 0.0194(9) Uani 1 1 d . . .
O9 O -0.0288(4) 0.72512(13) 0.4662(4) 0.0152(8) Uani 1 1 d . . .
O10 O 0.2689(5) 0.75818(12) 0.6714(4) 0.0137(8) Uani 1 1 d . . .
O11 O 0.1136(5) 0.81265(13) 0.8512(5) 0.0194(9) Uani 1 1 d . . .
O12 O 0.4201(5) 0.84001(13) 0.7479(4) 0.0167(8) Uani 1 1 d . . .
O13 O 0.7452(5) 0.88291(13) 0.7251(5) 0.0197(9) Uani 1 1 d . . .
O14 O 0.4023(5) 0.92741(12) 0.6610(4) 0.0158(8) Uani 1 1 d . . .
O15 O 0.1325(5) 0.93269(14) 0.8271(5) 0.0240(10) Uani 1 1 d . . .

loop_
_atom_site_aniso_label
_atom_site_aniso_U_11
_atom_site_aniso_U_22
_atom_site_aniso_U_33
_atom_site_aniso_U_23
_atom_site_aniso_U_13
_atom_site_aniso_U_12
Cs1 0.0212(5) 0.0360(9) 0.0609(14) -0.0019(10) 0.0097(9) 0.0096(5)
Cs1A 0.0249(5) 0.0331(8) 0.0590(14) 0.0016(9) 0.0050(9) 0.0019(4)
Cs2 0.02407(18) 0.0319(2) 0.0418(3) -0.0082(2) 0.01813(18) 0.00571(15)
Cs3 0.01548(17) 0.0777(4) 0.0326(3) -0.0211(3) -0.00286(17) 0.00276(18)
Eu1 0.00640(10) 0.00909(13) 0.00915(14) -0.00052(11) 0.00172(9) -0.00003(9)
Si1 0.0104(6) 0.0084(7) 0.0134(8) 0.0002(6) 0.0036(5) 0.0000(5)
Si2 0.0071(5) 0.0110(7) 0.0071(7) -0.0007(6) 0.0003(5) -0.0010(5)
Si3 0.0072(5) 0.0081(7) 0.0090(7) -0.0020(6) 0.0022(5) -0.0006(5)
Si4 0.0084(5) 0.0065(7) 0.0082(7) -0.0014(6) 0.0016(5) -0.0006(5)
Si5 0.0085(5) 0.0081(7) 0.0054(7) -0.0007(6) 0.0012(5) 0.0000(5)
Si6 0.0104(6) 0.0075(7) 0.0120(8) 0.0006(6) 0.0037(5) -0.0002(5)
O1 0.0245(18) 0.0081(19) 0.019(2) 0.0011(17) 0.0104(16) 0.0004(14)
O2 0.027(2) 0.028(3) 0.018(2) 0.0044(19) -0.0058(18) -0.0034(17)
O3 0.0162(17) 0.020(2) 0.037(3) 0.010(2) 0.0126(18) 0.0036(15)
O4 0.0230(18) 0.013(2) 0.017(2) -0.0022(17) 0.0047(16) 0.0023(15)
O5 0.0114(16) 0.040(3) 0.017(2) -0.0030(19) -0.0034(15) -0.0024(16)
O6 0.0196(18) 0.022(2) 0.012(2) -0.0072(18) 0.0044(16) -0.0045(15)
O7 0.0241(18) 0.011(2) 0.014(2) 0.0010(16) 0.0096(16) -0.0012(15)
O8 0.0167(17) 0.019(2) 0.025(2) -0.0056(18) 0.0086(16) 0.0049(15)
O9 0.0133(16) 0.017(2) 0.013(2) -0.0027(17) -0.0007(14) 0.0021(14)
O10 0.0169(16) 0.014(2) 0.0111(19) -0.0070(16) 0.0051(14) -0.0069(14)
O11 0.0128(16) 0.018(2) 0.030(2) -0.0048(18) 0.0102(16) 0.0007(14)
O12 0.0221(18) 0.013(2) 0.015(2) 0.0012(17) 0.0051(16) -0.0051(15)
O13 0.0128(16) 0.030(2) 0.016(2) 0.0034(18) 0.0016(15) -0.0007(15)
O14 0.0251(19) 0.0089(19) 0.016(2) 0.0013(16) 0.0092(16) 0.0052(15)
O15 0.0148(17) 0.020(2) 0.040(3) 0.009(2) 0.0116(18) -0.0002(15)

loop_
_geom_bond_atom_site_label_1
_geom_bond_atom_site_label_2
_geom_bond_distance
_geom_bond_site_symmetry_2
_geom_bond_publ_flag
Cs1 Cs1A 0.544(3) . ?
Cs1 O3 2.943(4) 1_455 ?
Cs1 O15 3.208(5) 2_446 ?
Cs1 O1 3.280(4) . ?
Cs1 O2 3.504(5) 3_566 ?
Cs1 O14 3.504(4) 2_546 ?
Cs1 O3 3.559(5) 3_566 ?
Cs1 O13 3.567(5) 2_546 ?
Cs1 O5 3.658(5) . ?
Cs1 O2 3.666(4) . ?
Cs1 O4 3.715(4) . ?
Cs1 Si6 3.722(3) 2_546 ?
Cs1A O15 3.109(5) 2_446 ?
Cs1A O3 3.125(4) 1_455 ?
Cs1A O13 3.413(5) 2_546 ?
Cs1A O14 3.435(4) 2_546 ?
Cs1A O1 3.477(4) . ?
Cs1A O14 3.702(5) 4_576 ?
Cs1A O1 3.763(4) 1_455 ?
Cs1A O2 3.806(5) 3_566 ?
Cs1A Si6 3.883(3) 2_546 ?
Cs1A Si5 3.982(3) 2_546 ?
Cs1A Si6 4.026(3) 2_446 ?
Cs2 O9 3.077(3) . ?
Cs2 O10 3.165(3) 1_455 ?
Cs2 O7 3.222(3) . ?
Cs2 O11 3.266(4) . ?
Cs2 O12 3.317(4) 1_455 ?
Cs2 O9 3.350(3) 4_576 ?
Cs2 O11 3.387(4) 4_575 ?
Cs2 O5 3.501(4) . ?
Cs2 Si4 3.5622(12) 1_455 ?
Cs2 O8 3.575(4) 4_576 ?
Cs2 O13 3.623(4) 1_455 ?
Cs2 O8 3.639(4) 1_455 ?
Cs3 O4 3.144(4) 1_455 ?
Cs3 O6 3.293(3) . ?
Cs3 O13 3.326(3) 4_476 ?
Cs3 O5 3.391(4) . ?
Cs3 O12 3.398(4) 4_576 ?
Cs3 O7 3.402(4) 1_455 ?
Cs3 O14 3.455(4) 4_576 ?
Cs3 O3 3.477(4) 1_455 ?
Cs3 O11 3.527(4) 4_576 ?
Cs3 O8 3.593(4) 1_455 ?
Cs3 O15 3.624(4) 4_576 ?
Cs3 Si5 3.6805(13) 4_576 ?
Eu1 O8 2.266(3) . ?
Eu1 O5 2.289(4) 1_655 ?
Eu1 O11 2.302(3) 4_675 ?
Eu1 O13 2.306(4) 4_575 ?
Eu1 O3 2.325(4) . ?
Eu1 O15 2.337(4) 4_675 ?
Eu1 Si1 3.6112(13) . ?
Eu1 Si4 3.6221(12) 4_675 ?
Eu1 Cs1 4.123(2) 1_655 ?
Eu1 Cs1 4.181(3) 3_566 ?
Eu1 Cs1A 4.228(3) 3_566 ?
Eu1 Cs3 4.2783(5) 1_655 ?
Si1 O3 1.577(3) . ?
Si1 O2 1.609(4) . ?
Si1 O1 1.627(4) . ?
Si1 O4 1.635(4) . ?
Si1 Cs3 3.8659(15) 1_655 ?
Si1 Cs1 3.923(3) 3_566 ?
Si1 Cs1 4.020(3) 1_655 ?
Si1 Cs1A 4.055(3) 1_655 ?
Si2 O5 1.561(4) . ?
Si2 O4 1.624(4) . ?
Si2 O6 1.626(4) . ?
Si2 O7 1.643(4) . ?
Si2 Cs3 3.7560(13) 1_655 ?
Si3 O8 1.560(3) . ?
Si3 O10 1.625(4) . ?
Si3 O9 1.643(4) . ?
Si3 O7 1.647(3) . ?
Si3 Cs2 3.8500(14) 4_675 ?
Si3 Cs3 3.9264(15) 1_655 ?
Si3 Cs2 4.0704(12) 1_655 ?
Si4 O11 1.573(3) . ?
Si4 O12 1.610(4) . ?
Si4 O10 1.636(4) . ?
Si4 O9 1.643(4) 4_676 ?
Si4 Cs2 3.5622(12) 1_655 ?
Si4 Eu1 3.6221(12) 4_576 ?
Si4 Cs3 3.7233(14) 4_675 ?
Si4 Cs2 3.7518(14) 4_676 ?
Si5 O13 1.562(4) . ?
Si5 O12 1.616(4) . ?
Si5 O6 1.617(4) 4_675 ?
Si5 O14 1.644(4) . ?
Si5 Cs3 3.6805(13) 4_675 ?
Si5 Cs2 3.7245(14) 1_655 ?
Si5 Cs1A 3.982(3) 2_556 ?
Si5 Cs1 4.131(3) 2_556 ?
Si5 Cs3 4.2415(12) 4_775 ?
Si6 O15 1.562(3) . ?
Si6 O2 1.613(4) 4_676 ?
Si6 O1 1.629(4) 2_556 ?
Si6 O14 1.646(4) . ?
Si6 Cs1 3.722(3) 2_556 ?
Si6 Cs1A 3.883(3) 2_556 ?
Si6 Cs1A 4.026(3) 2_456 ?
Si6 Cs1 4.053(2) 4_676 ?
Si6 Cs3 4.1521(15) 4_675 ?
Si6 Cs1 4.155(3) 2_456 ?
O1 Si6 1.629(4) 2_546 ?
O1 Cs1A 3.763(4) 1_655 ?
O2 Si6 1.613(4) 4_575 ?
O2 Cs1 3.504(5) 3_566 ?
O2 Cs1A 3.806(5) 3_566 ?
O3 Cs1 2.943(4) 1_655 ?
O3 Cs1A 3.125(4) 1_655 ?
O3 Cs3 3.477(4) 1_655 ?
O3 Cs1 3.559(5) 3_566 ?
O4 Cs3 3.144(4) 1_655 ?
O5 Eu1 2.289(4) 1_455 ?
O6 Si5 1.617(4) 4_576 ?
O6 Cs2 3.683(4) 4_676 ?
O7 Cs3 3.402(4) 1_655 ?
O8 Cs2 3.575(4) 4_675 ?
O8 Cs3 3.593(4) 1_655 ?
O8 Cs2 3.639(4) 1_655 ?
O9 Si4 1.643(4) 4_575 ?
O9 Cs2 3.350(3) 4_675 ?
O10 Cs2 3.165(3) 1_655 ?
O10 Cs3 3.734(4) 4_675 ?
O11 Eu1 2.302(3) 4_576 ?
O11 Cs2 3.387(4) 4_676 ?
O11 Cs3 3.527(4) 4_675 ?
O12 Cs2 3.317(4) 1_655 ?
O12 Cs3 3.398(4) 4_675 ?
O13 Eu1 2.306(4) 4_676 ?
O13 Cs3 3.326(3) 4_775 ?
O13 Cs1A 3.413(5) 2_556 ?
O13 Cs1 3.567(5) 2_556 ?
O13 Cs2 3.623(4) 1_655 ?
O14 Cs1A 3.435(4) 2_556 ?
O14 Cs3 3.455(4) 4_675 ?
O14 Cs1 3.504(4) 2_556 ?
O14 Cs1A 3.702(5) 4_675 ?
O15 Eu1 2.337(4) 4_576 ?
O15 Cs1A 3.109(5) 2_456 ?
O15 Cs1 3.208(5) 2_456 ?
O15 Cs3 3.624(4) 4_675 ?
O15 Cs1 3.751(5) 4_676 ?
